data_2224785
loop_
_publ_author_name
'Saeed, Aamer'
'Khera, Rasheed Ahmad'
'Siddiq, Muhammad'
'Simpson, Jim'

_publ_section_title
;
 2-Methyl-<i>N</i>-<i>o</i>-tolylbenzamide
;
_journal_coeditor_code TK2588
_journal_issue 1
_journal_name_full 'Acta Crystallographica Section E'
_journal_page_first o19
_journal_paper_doi 10.1107/S1600536809050946
_journal_volume 66
_journal_year 2010
_chemical_formula_iupac 'C15 H15 N O'
_chemical_formula_moiety 'C15 H15 N O'
_chemical_formula_sum 'C15 H15 N O'
_chemical_formula_weight 225.28
_chemical_name_systematic
;
2-Methyl-<i>N</i>-<i>o</i>-tolylbenzamide
;
_space_group_IT_number 14
_symmetry_cell_setting monoclinic
_symmetry_space_group_name_Hall '-P 2yn'
_symmetry_space_group_name_H-M 'P 1 21/n 1'
_atom_sites_solution_hydrogens geom
_atom_sites_solution_primary direct
_atom_sites_solution_secondary difmap
_cell_angle_alpha 90
_cell_angle_beta 91.184(4)
_cell_angle_gamma 90
_cell_formula_units_Z 4
_cell_length_a 4.9340(4)
_cell_length_b 23.639(2)
_cell_length_c 10.0228(8)
_cell_measurement_reflns_used 4591
_cell_measurement_temperature 89(2)
_cell_measurement_theta_max 31.3
_cell_measurement_theta_min 2.2
_cell_volume 1168.76(17)
_computing_cell_refinement 'APEX2 and SAINT (Bruker, 2006)'
_computing_data_collection 'APEX2 (Bruker, 2006)'
_computing_data_reduction 'SAINT (Bruker, 2006)'
_computing_molecular_graphics
;
SHELXTL (Sheldrick, 2008) and Mercury (Macrae <i>et al.</i>,
2006)
;
_computing_publication_material
;
SHELXL97 (Sheldrick, 2008), enCIFer (Allen <i>et al.</i>,
2004), PLATON (Spek, 2009)
and publCIF (Westrip, 2009)
;
_computing_structure_refinement
;
SHELXL97 (Sheldrick, 2008) and TITAN (Hunter & Simpson, 1999)
;
_computing_structure_solution
;
SHELXS97 (Sheldrick, 2008) and TITAN (Hunter & Simpson, 1999)
;
_diffrn_ambient_temperature 89(2)
_diffrn_measured_fraction_theta_full 0.994
_diffrn_measured_fraction_theta_max 0.987
_diffrn_measurement_device_type 'Bruker APEXII CCD area-detector'
_diffrn_measurement_method '\w scans'
_diffrn_radiation_monochromator graphite
_diffrn_radiation_source 'fine-focus sealed tube'
_diffrn_radiation_type MoK\a
_diffrn_radiation_wavelength 0.71073
_diffrn_reflns_av_R_equivalents 0.064
_diffrn_reflns_av_sigmaI/netI 0.048
_diffrn_reflns_limit_h_max 7
_diffrn_reflns_limit_h_min -7
_diffrn_reflns_limit_k_max 22
_diffrn_reflns_limit_k_min -33
_diffrn_reflns_limit_l_max 14
_diffrn_reflns_limit_l_min -14
_diffrn_reflns_number 19815
_diffrn_reflns_theta_full 31.0
_diffrn_reflns_theta_max 31.4
_diffrn_reflns_theta_min 2.2
_diffrn_standards_number 0
_exptl_absorpt_coefficient_mu 0.080
_exptl_absorpt_correction_T_max 1.000
_exptl_absorpt_correction_T_min 0.762
_exptl_absorpt_correction_type multi-scan
_exptl_absorpt_process_details '(SADABS; Bruker, 2006)'
_exptl_crystal_colour colourless
_exptl_crystal_density_diffrn 1.280
_exptl_crystal_density_method 'not measured'
_exptl_crystal_description triangular
_exptl_crystal_F_000 480
_exptl_crystal_size_max 0.59
_exptl_crystal_size_mid 0.23
_exptl_crystal_size_min 0.13
_refine_diff_density_max 0.80
_refine_diff_density_min -0.33
_refine_ls_extinction_method none
_refine_ls_goodness_of_fit_ref 1.09
_refine_ls_hydrogen_treatment constr
_refine_ls_matrix_type full
_refine_ls_number_parameters 156
_refine_ls_number_reflns 3831
_refine_ls_number_restraints 0
_refine_ls_restrained_S_all 1.09
_refine_ls_R_factor_all 0.070
_refine_ls_R_factor_gt 0.055
_refine_ls_shift/su_max_lt 0.001
_refine_ls_shift/su_mean 0.000
_refine_ls_structure_factor_coef Fsqd
_refine_ls_weighting_details 'calc w=1/[\s^2^(Fo^2^)+(0.0962P)^2^+0.1512P] where P=(Fo^2^+2Fc^2^)/3'
_refine_ls_weighting_scheme calc
_refine_ls_wR_factor_gt 0.157
_refine_ls_wR_factor_ref 0.168
_reflns_number_gt 3010
_reflns_number_total 3831
_reflns_threshold_expression I>2\s(I)
_cod_data_source_file tk2588.cif
_cod_data_source_block I
_cod_original_cell_volume 1168.75(17)
_cod_original_sg_symbol_H-M 'P 21/n'
_cod_database_code 2224785
_cod_database_fobs_code 2224785

loop_
_symmetry_equiv_pos_as_xyz
'x, y, z'
'-x+1/2, y+1/2, -z+1/2'
'-x, -y, -z'
'x-1/2, -y-1/2, z-1/2'

loop_
_atom_site_type_symbol
_atom_site_label
_atom_site_fract_x
_atom_site_fract_y
_atom_site_fract_z
_atom_site_U_iso_or_equiv
_atom_site_adp_type
_atom_site_calc_flag
_atom_site_refinement_flags
_atom_site_occupancy
_atom_site_disorder_assembly
_atom_site_disorder_group
N N1 -0.0409(2) 0.11397(4) 0.02480(10) 0.0144(2) Uani d . 1 . .
H H1N -0.2109 0.1224 0.0407 0.017 Uiso calc R 1 . .
C C1 0.1521(2) 0.13178(5) 0.11331(11) 0.0135(2) Uani d . 1 . .
O O1 0.39796(17) 0.12286(4) 0.09903(9) 0.0201(2) Uani d . 1 . .
C C2 0.0510(2) 0.16434(5) 0.23088(11) 0.0125(2) Uani d . 1 . .
C C3 0.1575(2) 0.15349(5) 0.35932(12) 0.0132(2) Uani d . 1 . .
C C31 0.3642(2) 0.10786(5) 0.38777(13) 0.0181(3) Uani d . 1 . .
H H31A 0.5405 0.1197 0.3542 0.027 Uiso calc R 1 . .
H H31B 0.3072 0.0728 0.3433 0.027 Uiso calc R 1 . .
H H31C 0.3791 0.1015 0.4843 0.027 Uiso calc R 1 . .
C C4 0.0611(2) 0.18607(5) 0.46491(12) 0.0173(2) Uani d . 1 . .
H H4 0.1289 0.1791 0.5528 0.021 Uiso calc R 1 . .
C C5 -0.1310(3) 0.22825(5) 0.44439(13) 0.0201(3) Uani d . 1 . .
H H5 -0.1926 0.2498 0.5177 0.024 Uiso calc R 1 . .
C C6 -0.2333(3) 0.23888(5) 0.31665(14) 0.0201(3) Uani d . 1 . .
H H6 -0.3640 0.2679 0.3021 0.024 Uiso calc R 1 . .
C C7 -0.1427(2) 0.20680(5) 0.21060(13) 0.0160(2) Uani d . 1 . .
H H7 -0.2131 0.2138 0.1232 0.019 Uiso calc R 1 . .
C C8 0.0152(2) 0.08234(5) -0.09270(11) 0.0127(2) Uani d . 1 . .
C C9 -0.1221(2) 0.09560(5) -0.21238(12) 0.0132(2) Uani d . 1 . .
C C91 -0.3265(2) 0.14277(5) -0.22165(13) 0.0171(2) Uani d . 1 . .
H H91A -0.3488 0.1547 -0.3149 0.026 Uiso calc R 1 . .
H H91B -0.2630 0.1749 -0.1676 0.026 Uiso calc R 1 . .
H H91C -0.5008 0.1295 -0.1885 0.026 Uiso calc R 1 . .
C C10 -0.0626(2) 0.06309(5) -0.32468(12) 0.0175(3) Uani d . 1 . .
H H10 -0.1525 0.0713 -0.4072 0.021 Uiso calc R 1 . .
C C11 0.1242(3) 0.01915(5) -0.31890(13) 0.0196(3) Uani d . 1 . .
H H11 0.1618 -0.0021 -0.3968 0.024 Uiso calc R 1 . .
C C12 0.2556(2) 0.00638(5) -0.19899(12) 0.0175(2) Uani d . 1 . .
H H12 0.3828 -0.0238 -0.1945 0.021 Uiso calc R 1 . .
C C13 0.2009(2) 0.03771(5) -0.08573(12) 0.0154(2) Uani d . 1 . .
H H13 0.2896 0.0288 -0.0034 0.018 Uiso calc R 1 . .

loop_
_atom_site_aniso_label
_atom_site_aniso_U_11
_atom_site_aniso_U_22
_atom_site_aniso_U_33
_atom_site_aniso_U_12
_atom_site_aniso_U_13
_atom_site_aniso_U_23
N1 0.0129(4) 0.0156(5) 0.0146(5) 0.0006(3) 0.0006(3) -0.0028(3)
C1 0.0161(5) 0.0119(5) 0.0125(5) -0.0027(4) 0.0006(4) 0.0005(4)
O1 0.0119(4) 0.0272(5) 0.0213(5) 0.0003(3) 0.0014(3) -0.0051(3)
C2 0.0118(5) 0.0111(5) 0.0147(5) -0.0022(3) 0.0016(4) -0.0014(4)
C3 0.0119(5) 0.0124(5) 0.0152(5) -0.0014(4) 0.0011(4) -0.0016(4)
C31 0.0164(6) 0.0188(5) 0.0192(6) 0.0022(4) -0.0003(4) 0.0010(4)
C4 0.0177(6) 0.0177(6) 0.0164(6) -0.0020(4) 0.0013(4) -0.0045(4)
C5 0.0211(6) 0.0157(5) 0.0238(6) -0.0007(4) 0.0061(5) -0.0082(4)
C6 0.0173(6) 0.0124(5) 0.0307(7) 0.0027(4) 0.0027(5) -0.0023(4)
C7 0.0141(5) 0.0132(5) 0.0208(6) -0.0011(4) -0.0014(4) 0.0010(4)
C8 0.0127(5) 0.0123(5) 0.0131(5) -0.0015(4) 0.0019(4) -0.0005(4)
C9 0.0114(5) 0.0128(5) 0.0153(5) -0.0007(4) 0.0008(4) 0.0001(4)
C91 0.0150(5) 0.0165(5) 0.0197(6) 0.0030(4) 0.0002(4) 0.0017(4)
C10 0.0188(6) 0.0194(6) 0.0143(5) 0.0016(4) -0.0021(4) -0.0022(4)
C11 0.0227(6) 0.0186(6) 0.0178(6) 0.0019(4) 0.0020(5) -0.0059(4)
C12 0.0166(6) 0.0148(5) 0.0211(6) 0.0035(4) 0.0014(4) -0.0012(4)
C13 0.0147(5) 0.0152(5) 0.0162(6) 0.0008(4) -0.0011(4) 0.0005(4)

loop_
_atom_type_symbol
_atom_type_description
_atom_type_scat_dispersion_real
_atom_type_scat_dispersion_imag
_atom_type_scat_source
C C 0.0033 0.0016 'International Tables Vol C Tables 4.2.6.8 and 6.1.1.4'
H H 0.0000 0.0000 'International Tables Vol C Tables 4.2.6.8 and 6.1.1.4'
N N 0.0061 0.0033 'International Tables Vol C Tables 4.2.6.8 and 6.1.1.4'
O O 0.0106 0.0060 'International Tables Vol C Tables 4.2.6.8 and 6.1.1.4'

loop_
_geom_angle_atom_site_label_1
_geom_angle_atom_site_label_2
_geom_angle_atom_site_label_3
_geom_angle_site_symmetry_1
_geom_angle_site_symmetry_3
_geom_angle
_geom_angle_publ_flag
C1 N1 C8 . . 123.87(10) ?
C1 N1 H1N . . 118.1 ?
C8 N1 H1N . . 118.1 ?
O1 C1 N1 . . 123.13(11) ?
O1 C1 C2 . . 121.24(10) ?
N1 C1 C2 . . 115.62(10) ?
C7 C2 C3 . . 120.41(10) ?
C7 C2 C1 . . 119.42(10) ?
C3 C2 C1 . . 120.12(10) ?
C4 C3 C2 . . 117.78(10) ?
C4 C3 C31 . . 119.32(11) ?
C2 C3 C31 . . 122.89(10) ?
C3 C31 H31A . . 109.5 ?
C3 C31 H31B . . 109.5 ?
H31A C31 H31B . . 109.5 ?
C3 C31 H31C . . 109.5 ?
H31A C31 H31C . . 109.5 ?
H31B C31 H31C . . 109.5 ?
C5 C4 C3 . . 121.65(12) ?
C5 C4 H4 . . 119.2 ?
C3 C4 H4 . . 119.2 ?
C4 C5 C6 . . 120.02(11) ?
C4 C5 H5 . . 120.0 ?
C6 C5 H5 . . 120.0 ?
C7 C6 C5 . . 119.38(11) ?
C7 C6 H6 . . 120.3 ?
C5 C6 H6 . . 120.3 ?
C6 C7 C2 . . 120.75(11) ?
C6 C7 H7 . . 119.6 ?
C2 C7 H7 . . 119.6 ?
C13 C8 C9 . . 121.08(10) ?
C13 C8 N1 . . 119.50(10) ?
C9 C8 N1 . . 119.40(10) ?
C10 C9 C8 . . 117.42(10) ?
C10 C9 C91 . . 120.57(10) ?
C8 C9 C91 . . 122.01(10) ?
C9 C91 H91A . . 109.5 ?
C9 C91 H91B . . 109.5 ?
H91A C91 H91B . . 109.5 ?
C9 C91 H91C . . 109.5 ?
H91A C91 H91C . . 109.5 ?
H91B C91 H91C . . 109.5 ?
C11 C10 C9 . . 121.81(11) ?
C11 C10 H10 . . 119.1 ?
C9 C10 H10 . . 119.1 ?
C12 C11 C10 . . 119.79(11) ?
C12 C11 H11 . . 120.1 ?
C10 C11 H11 . . 120.1 ?
C11 C12 C13 . . 119.84(11) ?
C11 C12 H12 . . 120.1 ?
C13 C12 H12 . . 120.1 ?
C12 C13 C8 . . 120.05(11) ?
C12 C13 H13 . . 120.0 ?
C8 C13 H13 . . 120.0 ?

loop_
_geom_bond_atom_site_label_1
_geom_bond_atom_site_label_2
_geom_bond_site_symmetry_2
_geom_bond_distance
_geom_bond_publ_flag
N1 C1 . 1.3553(15) ?
N1 C8 . 1.4270(14) ?
N1 H1N . 0.8800 ?
C1 O1 . 1.2423(14) ?
C1 C2 . 1.5013(16) ?
C2 C7 . 1.3979(16) ?
C2 C3 . 1.4040(16) ?
C3 C4 . 1.4000(16) ?
C3 C31 . 1.5074(16) ?
C31 H31A . 0.9800 ?
C31 H31B . 0.9800 ?
C31 H31C . 0.9800 ?
C4 C5 . 1.3881(17) ?
C4 H4 . 0.9500 ?
C5 C6 . 1.3893(19) ?
C5 H5 . 0.9500 ?
C6 C7 . 1.3872(17) ?
C6 H6 . 0.9500 ?
C7 H7 . 0.9500 ?
C8 C13 . 1.3980(16) ?
C8 C9 . 1.4007(16) ?
C9 C10 . 1.3989(16) ?
C9 C91 . 1.5054(16) ?
C91 H91A . 0.9800 ?
C91 H91B . 0.9800 ?
C91 H91C . 0.9800 ?
C10 C11 . 1.3891(17) ?
C10 H10 . 0.9500 ?
C11 C12 . 1.3869(18) ?
C11 H11 . 0.9500 ?
C12 C13 . 1.3867(17) ?
C12 H12 . 0.9500 ?
C13 H13 . 0.9500 ?

loop_
_geom_hbond_atom_site_label_D
_geom_hbond_atom_site_label_H
_geom_hbond_atom_site_label_A
_geom_hbond_site_symmetry_A
_geom_hbond_distance_DH
_geom_hbond_distance_HA
_geom_hbond_distance_DA
_geom_hbond_angle_DHA
N1 H1N O1 1_455 0.88 2.03 2.8891(13) 166
C31 H31A Cg1 1_655 0.98 2.76 3.6522(12) 152
C91 H91C Cg2 1_455 0.98 2.83 3.6999(12) 148

loop_
_cod_related_entry_id
_cod_related_entry_database
_cod_related_entry_code
1 ChemSpider 2283341
